data_2213286
loop_
_publ_author_name
'Min Hong'
'Liangfei Tian'
'Yizhi Li'
'Jin Zhu'

_publ_section_title
;
 <i>N</i>-(Boc-<small>L</small>-alanine)allylamine
;
_journal_coeditor_code EZ2064
_journal_issue 5
_journal_name_full 'Acta Crystallographica Section E'
_journal_page_first o2186
_journal_page_last o2187
_journal_paper_doi 10.1107/S1600536807014250
_journal_volume 63
_journal_year 2007
_chemical_formula_iupac 'C11 H20 N2 O3'
_chemical_formula_moiety 'C11 H20 N2 O3'
_chemical_formula_sum 'C11 H20 N2 O3'
_chemical_formula_weight 228.29
_chemical_name_common
;
N-(Boc-L-alanine)allylamine
;
_chemical_name_systematic
;
tert-butyl N-[1-(allylaminocarbonyl)ethyl]carbamate
;
_space_group_IT_number 19
_symmetry_cell_setting orthorhombic
_symmetry_space_group_name_Hall 'P 2ac 2ab'
_symmetry_space_group_name_H-M 'P 21 21 21'
_atom_sites_solution_hydrogens geom
_atom_sites_solution_primary direct
_atom_sites_solution_secondary difmap
_audit_creation_method SHELXL-97
_cell_angle_alpha 90.00
_cell_angle_beta 90.00
_cell_angle_gamma 90.00
_cell_formula_units_Z 8
_cell_length_a 9.9639(14)
_cell_length_b 14.939(2)
_cell_length_c 17.998(3)
_cell_measurement_reflns_used 1749
_cell_measurement_temperature 291(2)
_cell_measurement_theta_max 19.3
_cell_measurement_theta_min 2.3
_cell_volume 2679.0(7)
_computing_cell_refinement 'SAINT (Bruker, 2000)'
_computing_data_collection 'SMART (Bruker, 2000)'
_computing_data_reduction 'SAINT (Bruker, 2000)'
_computing_molecular_graphics SHELXTL
_computing_publication_material SHELXTL
_computing_structure_refinement SHELXTL
_computing_structure_solution 'SHELXTL (Sheldrick, 1996)'
_diffrn_ambient_temperature 291(2)
_diffrn_measured_fraction_theta_full 0.997
_diffrn_measured_fraction_theta_max 0.997
_diffrn_measurement_device_type 'Bruker SMART APEX CCD'
_diffrn_measurement_method '\f and \w'
_diffrn_radiation_monochromator graphite
_diffrn_radiation_source 'sealed tube'
_diffrn_radiation_type MoK\a
_diffrn_radiation_wavelength 0.71073
_diffrn_reflns_av_R_equivalents 0.075
_diffrn_reflns_av_sigmaI/netI 0.068
_diffrn_reflns_limit_h_max 11
_diffrn_reflns_limit_h_min -12
_diffrn_reflns_limit_k_max 18
_diffrn_reflns_limit_k_min -15
_diffrn_reflns_limit_l_max 21
_diffrn_reflns_limit_l_min -21
_diffrn_reflns_number 14763
_diffrn_reflns_theta_full 26.0
_diffrn_reflns_theta_max 26.0
_diffrn_reflns_theta_min 1.8
_diffrn_standards_number 0
_exptl_absorpt_coefficient_mu 0.082
_exptl_absorpt_correction_T_max 0.98
_exptl_absorpt_correction_T_min 0.97
_exptl_absorpt_correction_type multi-scan
_exptl_absorpt_process_details '(SADABS; Bruker, 2000)'
_exptl_crystal_colour colorless
_exptl_crystal_density_diffrn 1.132
_exptl_crystal_density_method 'not measured'
_exptl_crystal_description needle
_exptl_crystal_F_000 992
_exptl_crystal_size_max 0.30
_exptl_crystal_size_mid 0.26
_exptl_crystal_size_min 0.24
_refine_diff_density_max 0.35
_refine_diff_density_min -0.33
_refine_ls_extinction_method none
_refine_ls_goodness_of_fit_ref 1.08
_refine_ls_hydrogen_treatment constr
_refine_ls_matrix_type full
_refine_ls_number_parameters 298
_refine_ls_number_reflns 2962
_refine_ls_number_restraints 0
_refine_ls_restrained_S_all 1.08
_refine_ls_R_factor_all 0.092
_refine_ls_R_factor_gt 0.064
_refine_ls_shift/su_max 0.000
_refine_ls_shift/su_mean 0.000
_refine_ls_structure_factor_coef Fsqd
_refine_ls_weighting_details 'calc w=1/[\s^2^(Fo^2^)+(0.06P)^2^+0.44P] where P=(Fo^2^+2Fc^2^)/3'
_refine_ls_weighting_scheme calc
_refine_ls_wR_factor_gt 0.136
_refine_ls_wR_factor_ref 0.143
_reflns_number_gt 2229
_reflns_number_total 2962
_reflns_threshold_expression I>2\s(I)
_cod_data_source_file ez2064.cif
_cod_data_source_block I
_cod_original_cell_volume 2678.9(7)
_cod_database_code 2213286
_cod_database_fobs_code 2213286

loop_
_symmetry_equiv_pos_as_xyz
'x, y, z'
'-x+1/2, -y, z+1/2'
'-x, y+1/2, -z+1/2'
'x+1/2, -y+1/2, -z'

loop_
_atom_site_type_symbol
_atom_site_label
_atom_site_fract_x
_atom_site_fract_y
_atom_site_fract_z
_atom_site_U_iso_or_equiv
_atom_site_adp_type
_atom_site_calc_flag
_atom_site_refinement_flags
_atom_site_occupancy
C C1 0.6373(5) -0.1335(3) 0.2312(3) 0.0542(14) Uani d . 1
H H1A 0.6855 -0.1885 0.2383 0.081 Uiso calc R 1
H H1B 0.5585 -0.1447 0.2020 0.081 Uiso calc R 1
H H1C 0.6115 -0.1097 0.2787 0.081 Uiso calc R 1
C C2 0.7277(4) -0.0655(3) 0.1907(3) 0.0410(10) Uani d . 1
H H2A 0.7494 -0.0898 0.1416 0.049 Uiso calc R 1
C C3 0.6555(4) 0.0200(3) 0.1801(2) 0.0362(9) Uani d . 1
C C4 0.5974(5) 0.1678(3) 0.2269(3) 0.0531(13) Uani d . 1
H H4A 0.5456 0.1779 0.2717 0.064 Uiso calc R 1
H H4B 0.5349 0.1644 0.1857 0.064 Uiso calc R 1
C C5 0.6883(5) 0.2457(4) 0.2150(3) 0.0550(13) Uani d . 1
H H5A 0.6493 0.3020 0.2112 0.066 Uiso calc R 1
C C6 0.8272(5) 0.2402(4) 0.2092(3) 0.0589(14) Uani d . 1
H H6A 0.8697 0.1850 0.2128 0.071 Uiso calc R 1
H H6B 0.8776 0.2918 0.2018 0.071 Uiso calc R 1
C C7 0.9533(4) -0.0110(3) 0.1965(3) 0.0400(10) Uani d . 1
C C8 1.1852(4) 0.0337(3) 0.2171(3) 0.0412(11) Uani d . 1
C C9 1.2398(5) -0.0198(4) 0.1517(3) 0.0580(14) Uani d . 1
H H9A 1.2472 -0.0817 0.1654 0.087 Uiso calc R 1
H H9B 1.3267 0.0027 0.1382 0.087 Uiso calc R 1
H H9C 1.1798 -0.0141 0.1102 0.087 Uiso calc R 1
C C10 1.2804(5) 0.0195(3) 0.2833(3) 0.0524(13) Uani d . 1
H H10A 1.2491 0.0535 0.3251 0.079 Uiso calc R 1
H H10B 1.3690 0.0389 0.2700 0.079 Uiso calc R 1
H H10C 1.2824 -0.0429 0.2960 0.079 Uiso calc R 1
C C11 1.1688(5) 0.1321(3) 0.1999(3) 0.0584(15) Uani d . 1
H H11A 1.1214 0.1389 0.1538 0.088 Uiso calc R 1
H H11B 1.2556 0.1596 0.1959 0.088 Uiso calc R 1
H H11C 1.1189 0.1604 0.2390 0.088 Uiso calc R 1
C C12 1.0746(4) -0.0469(3) 0.4611(3) 0.0477(12) Uani d . 1
H H12A 1.1317 0.0049 0.4614 0.071 Uiso calc R 1
H H12B 1.1130 -0.0920 0.4296 0.071 Uiso calc R 1
H H12C 1.0661 -0.0698 0.5107 0.071 Uiso calc R 1
C C13 0.9368(5) -0.0210(3) 0.4318(2) 0.0403(10) Uani d . 1
H H13 0.9481 0.0041 0.3818 0.048 Uiso calc R 1
C C14 0.8508(5) -0.1046(3) 0.4256(2) 0.0357(10) Uani d . 1
C C15 0.6903(5) -0.2077(3) 0.4855(3) 0.0567(14) Uani d . 1
H H15A 0.6903 -0.2303 0.5360 0.068 Uiso calc R 1
H H15B 0.7330 -0.2524 0.4543 0.068 Uiso calc R 1
C C16 0.5486(6) -0.1965(4) 0.4607(3) 0.0664(16) Uani d . 1
H H16A 0.4955 -0.2476 0.4571 0.080 Uiso calc R 1
C C17 0.4907(6) -0.1147(4) 0.4427(3) 0.0660(16) Uani d . 1
H H17A 0.5411 -0.0624 0.4457 0.079 Uiso calc R 1
H H17B 0.4015 -0.1122 0.4275 0.079 Uiso calc R 1
C C18 0.7739(5) 0.0975(3) 0.4532(2) 0.0383(10) Uani d . 1
C C19 0.5988(5) 0.1995(3) 0.4971(3) 0.0505(12) Uani d . 1
C C20 0.6224(5) 0.2737(3) 0.4401(3) 0.0541(13) Uani d . 1
H H20A 0.6523 0.2478 0.3942 0.081 Uiso calc R 1
H H20B 0.6895 0.3142 0.4584 0.081 Uiso calc R 1
H H20C 0.5402 0.3057 0.4319 0.081 Uiso calc R 1
C C21 0.5796(6) 0.2424(4) 0.5754(3) 0.0586(14) Uani d . 1
H H21A 0.4939 0.2716 0.5776 0.088 Uiso calc R 1
H H21B 0.6494 0.2854 0.5841 0.088 Uiso calc R 1
H H21C 0.5837 0.1965 0.6126 0.088 Uiso calc R 1
C C22 0.4934(6) 0.1382(4) 0.4741(3) 0.0639(15) Uani d . 1
H H22A 0.5142 0.1145 0.4259 0.096 Uiso calc R 1
H H22B 0.4094 0.1695 0.4720 0.096 Uiso calc R 1
H H22C 0.4870 0.0900 0.5092 0.096 Uiso calc R 1
N N1 0.6664(4) 0.0827(2) 0.2335(2) 0.0410(9) Uani d . 1
H H1 0.7158 0.0720 0.2727 0.049 Uiso d R 1
N N2 0.8538(3) -0.0548(2) 0.23227(19) 0.0360(8) Uani d . 1
H H2 0.8624 -0.0787 0.2757 0.043 Uiso d R 1
N N3 0.7715(4) -0.1244(2) 0.4830(2) 0.0489(10) Uani d . 1
H H3B 0.8250 -0.1270 0.5232 0.059 Uiso d R 1
N N4 0.8766(3) 0.0472(2) 0.47865(19) 0.0364(8) Uani d . 1
H H4C 0.8481 0.0197 0.5203 0.044 Uiso d R 1
O O1 0.5873(3) 0.0325(2) 0.12175(17) 0.0537(9) Uani d . 1
O O2 0.9424(3) 0.0234(2) 0.13591(18) 0.0528(9) Uani d . 1
O O3 1.0611(3) -0.0064(2) 0.2427(2) 0.0500(8) Uani d . 1
O O4 0.8616(3) -0.1518(2) 0.36980(18) 0.0466(8) Uani d . 1
O O5 0.7320(3) 0.0950(2) 0.39007(16) 0.0496(8) Uani d . 1
O O6 0.7251(3) 0.1488(2) 0.50660(16) 0.0425(7) Uani d . 1

loop_
_atom_site_aniso_label
_atom_site_aniso_U_11
_atom_site_aniso_U_22
_atom_site_aniso_U_33
_atom_site_aniso_U_12
_atom_site_aniso_U_13
_atom_site_aniso_U_23
C1 0.043(3) 0.048(3) 0.071(4) -0.018(2) -0.019(2) 0.015(2)
C2 0.0259(19) 0.048(3) 0.049(3) -0.005(2) -0.0006(19) 0.000(2)
C3 0.036(2) 0.044(2) 0.028(2) -0.003(2) 0.0055(19) -0.0071(18)
C4 0.057(3) 0.034(3) 0.068(3) 0.007(2) -0.005(3) -0.002(2)
C5 0.055(3) 0.049(3) 0.061(3) 0.000(2) 0.005(3) 0.004(2)
C6 0.052(3) 0.064(3) 0.061(3) 0.002(3) 0.011(3) 0.016(3)
C7 0.032(2) 0.037(2) 0.051(3) -0.0040(19) 0.005(2) 0.002(2)
C8 0.0234(19) 0.043(2) 0.057(3) 0.0020(18) 0.0046(19) -0.003(2)
C9 0.041(3) 0.074(4) 0.059(3) -0.002(3) 0.032(2) -0.015(3)
C10 0.044(2) 0.059(3) 0.055(3) -0.022(2) -0.016(2) 0.001(2)
C11 0.052(3) 0.051(3) 0.072(4) -0.033(2) -0.033(3) 0.026(3)
C12 0.042(2) 0.046(3) 0.055(3) 0.014(2) -0.006(2) -0.021(2)
C13 0.051(3) 0.034(2) 0.036(2) 0.005(2) -0.005(2) -0.0121(19)
C14 0.049(2) 0.029(2) 0.029(2) 0.0008(19) -0.0077(19) 0.0048(18)
C15 0.061(3) 0.048(3) 0.061(3) -0.035(2) -0.003(3) 0.022(2)
C16 0.067(4) 0.063(4) 0.069(4) -0.026(3) -0.007(3) 0.021(3)
C17 0.067(3) 0.077(4) 0.054(3) -0.010(3) -0.023(3) -0.015(3)
C18 0.049(2) 0.030(2) 0.036(2) 0.000(2) 0.000(2) 0.0023(17)
C19 0.051(3) 0.049(3) 0.051(3) 0.027(2) 0.000(2) 0.006(2)
C20 0.054(3) 0.052(3) 0.056(3) 0.020(3) -0.006(2) 0.022(2)
C21 0.061(3) 0.059(3) 0.056(3) 0.031(3) 0.029(3) -0.002(3)
C22 0.061(3) 0.068(3) 0.063(4) 0.013(3) -0.010(3) 0.009(3)
N1 0.057(2) 0.0340(19) 0.032(2) 0.0041(18) 0.0000(17) -0.0126(15)
N2 0.0364(18) 0.0378(18) 0.034(2) -0.0118(16) -0.0034(15) 0.0066(15)
N3 0.059(2) 0.047(2) 0.040(2) -0.029(2) 0.007(2) 0.0037(17)
N4 0.0443(19) 0.0324(18) 0.0326(19) 0.0075(16) 0.0043(16) 0.0021(15)
O1 0.065(2) 0.064(2) 0.0315(18) 0.0146(19) -0.0111(16) -0.0104(16)
O2 0.062(2) 0.049(2) 0.047(2) -0.0012(17) 0.0056(17) 0.0169(16)
O3 0.0350(15) 0.052(2) 0.063(2) -0.0069(14) -0.0065(16) 0.0040(16)
O4 0.059(2) 0.0320(16) 0.0484(19) 0.0003(15) -0.0136(16) -0.0035(14)
O5 0.0566(19) 0.061(2) 0.0316(17) 0.0170(18) -0.0125(16) -0.0035(15)
O6 0.0457(17) 0.0464(17) 0.0356(16) 0.0193(15) -0.0046(14) -0.0020(14)

loop_
_atom_type_symbol
_atom_type_description
_atom_type_scat_dispersion_real
_atom_type_scat_dispersion_imag
_atom_type_scat_source
C C 0.0033 0.0000 'International Tables Vol C Tables 4.2.6.8 and 6.1.1.4'
H H 0.0000 0.0000 'International Tables Vol C Tables 4.2.6.8 and 6.1.1.4'
N N 0.0061 0.0000 'International Tables Vol C Tables 4.2.6.8 and 6.1.1.4'
O O 0.0106 0.0000 'International Tables Vol C Tables 4.2.6.8 and 6.1.1.4'

loop_
_geom_angle_atom_site_label_1
_geom_angle_atom_site_label_2
_geom_angle_atom_site_label_3
_geom_angle
_geom_angle_publ_flag
C2 C1 H1A 109.5 ?
C2 C1 H1B 109.5 ?
H1A C1 H1B 109.5 ?
C2 C1 H1C 109.5 ?
H1A C1 H1C 109.5 ?
H1B C1 H1C 109.5 ?
N2 C2 C3 112.7(4) ?
N2 C2 C1 109.3(4) ?
C3 C2 C1 110.2(4) ?
N2 C2 H2A 108.1 ?
C3 C2 H2A 108.1 ?
C1 C2 H2A 108.1 ?
O1 C3 N1 122.2(4) ?
O1 C3 C2 119.7(4) ?
N1 C3 C2 118.1(4) ?
N1 C4 C5 114.1(4) ?
N1 C4 H4A 108.7 ?
C5 C4 H4A 108.7 ?
N1 C4 H4B 108.7 ?
C5 C4 H4B 108.7 ?
H4A C4 H4B 107.6 ?
C6 C5 C4 124.8(5) n
C6 C5 H5A 117.6 ?
C4 C5 H5A 117.6 ?
C5 C6 H6A 120.0 ?
C5 C6 H6B 120.0 ?
H6A C6 H6B 120.0 ?
O2 C7 N2 124.7(4) ?
O2 C7 O3 126.9(4) ?
N2 C7 O3 108.3(4) ?
O3 C8 C11 112.0(3) ?
O3 C8 C9 109.4(4) ?
C11 C8 C9 112.9(4) ?
O3 C8 C10 102.9(4) n
C11 C8 C10 111.1(4) n
C9 C8 C10 107.8(4) n
C8 C9 H9A 109.5 ?
C8 C9 H9B 109.5 ?
H9A C9 H9B 109.5 ?
C8 C9 H9C 109.5 ?
H9A C9 H9C 109.5 ?
H9B C9 H9C 109.5 ?
C8 C10 H10A 109.5 ?
C8 C10 H10B 109.5 ?
H10A C10 H10B 109.5 ?
C8 C10 H10C 109.5 ?
H10A C10 H10C 109.5 ?
H10B C10 H10C 109.5 ?
C8 C11 H11A 109.5 ?
C8 C11 H11B 109.5 ?
H11A C11 H11B 109.5 ?
C8 C11 H11C 109.5 ?
H11A C11 H11C 109.5 ?
H11B C11 H11C 109.5 ?
C13 C12 H12A 109.5 ?
C13 C12 H12B 109.5 ?
H12A C12 H12B 109.5 ?
C13 C12 H12C 109.5 ?
H12A C12 H12C 109.5 ?
H12B C12 H12C 109.5 ?
N4 C13 C14 112.7(4) ?
N4 C13 C12 110.5(3) ?
C14 C13 C12 109.1(4) ?
N4 C13 H13 108.2 ?
C14 C13 H13 108.2 ?
C12 C13 H13 108.2 ?
O4 C14 N3 123.8(4) ?
O4 C14 C13 118.8(4) ?
N3 C14 C13 117.4(4) ?
N3 C15 C16 114.4(4) ?
N3 C15 H15A 108.7 ?
C16 C15 H15A 108.7 ?
N3 C15 H15B 108.7 ?
C16 C15 H15B 108.7 ?
H15A C15 H15B 107.6 ?
C17 C16 C15 124.2(5) n
C17 C16 H16A 117.9 ?
C15 C16 H16A 117.9 ?
C16 C17 H17A 120.0 ?
C16 C17 H17B 120.0 ?
H17A C17 H17B 120.0 ?
O5 C18 O6 125.0(4) ?
O5 C18 N4 124.2(4) ?
O6 C18 N4 110.8(4) ?
C22 C19 O6 109.0(4) n
C22 C19 C20 112.1(5) ?
O6 C19 C20 108.5(4) ?
C22 C19 C21 115.3(5) n
O6 C19 C21 102.1(4) ?
C20 C19 C21 109.2(4) n
C19 C20 H20A 109.5 ?
C19 C20 H20B 109.5 ?
H20A C20 H20B 109.5 ?
C19 C20 H20C 109.5 ?
H20A C20 H20C 109.5 ?
H20B C20 H20C 109.5 ?
C19 C21 H21A 109.5 ?
C19 C21 H21B 109.5 ?
H21A C21 H21B 109.5 ?
C19 C21 H21C 109.5 ?
H21A C21 H21C 109.5 ?
H21B C21 H21C 109.5 ?
C19 C22 H22A 109.5 ?
C19 C22 H22B 109.5 ?
H22A C22 H22B 109.5 ?
C19 C22 H22C 109.5 ?
H22A C22 H22C 109.5 ?
H22B C22 H22C 109.5 ?
C3 N1 C4 120.9(4) ?
C3 N1 H1 119.5 ?
C4 N1 H1 119.5 ?
C7 N2 C2 115.9(3) ?
C7 N2 H2 124.0 ?
C2 N2 H2 120.0 ?
C14 N3 C15 122.2(4) ?
C14 N3 H3B 106.4 ?
C15 N3 H3B 105.2 ?
C18 N4 C13 120.5(4) ?
C18 N4 H4C 107.3 ?
C13 N4 H4C 107.1 ?
C7 O3 C8 120.1(4) ?
C18 O6 C19 121.7(3) ?

loop_
_geom_bond_atom_site_label_1
_geom_bond_atom_site_label_2
_geom_bond_distance
_geom_bond_publ_flag
C1 C2 1.542(6) ?
C1 H1A 0.9600 ?
C1 H1B 0.9600 ?
C1 H1C 0.9600 ?
C2 N2 1.471(5) n
C2 C3 1.479(6) ?
C2 H2A 0.9800 ?
C3 O1 1.265(5) ?
C3 N1 1.345(5) n
C4 N1 1.450(6) n
C4 C5 1.490(7) y
C4 H4A 0.9700 ?
C4 H4B 0.9700 ?
C5 C6 1.390(7) y
C5 H5A 0.9300 ?
C6 H6A 0.9300 ?
C6 H6B 0.9300 ?
C7 O2 1.211(5) ?
C7 N2 1.351(5) n
C7 O3 1.360(5) ?
C8 O3 1.449(5) ?
C8 C11 1.511(6) ?
C8 C9 1.524(6) ?
C8 C10 1.536(6) ?
C9 H9A 0.9600 ?
C9 H9B 0.9600 ?
C9 H9C 0.9600 ?
C10 H10A 0.9600 ?
C10 H10B 0.9600 ?
C10 H10C 0.9600 ?
C11 H11A 0.9600 ?
C11 H11B 0.9600 ?
C11 H11C 0.9600 ?
C12 C13 1.520(6) ?
C12 H12A 0.9600 ?
C12 H12B 0.9600 ?
C12 H12C 0.9600 ?
C13 N4 1.453(5) n
C13 C14 1.519(6) ?
C13 H13 0.9800 ?
C14 O4 1.231(5) ?
C14 N3 1.334(5) n
C15 N3 1.486(5) n
C15 C16 1.490(8) y
C15 H15A 0.9700 ?
C15 H15B 0.9700 ?
C16 C17 1.390(8) y
C16 H16A 0.9300 ?
C17 H17A 0.9300 ?
C17 H17B 0.9300 ?
C18 O5 1.211(5) ?
C18 O6 1.322(5) ?
C18 N4 1.350(5) n
C19 C22 1.454(8) ?
C19 O6 1.479(5) ?
C19 C20 1.528(7) ?
C19 C21 1.559(7) ?
C20 H20A 0.9600 ?
C20 H20B 0.9600 ?
C20 H20C 0.9600 ?
C21 H21A 0.9600 ?
C21 H21B 0.9600 ?
C21 H21C 0.9600 ?
C22 H22A 0.9600 ?
C22 H22B 0.9600 ?
C22 H22C 0.9600 ?
N1 H1 0.8750 ?
N2 H2 0.8631 ?
N3 H3B 0.9000 ?
N4 H4C 0.8999 ?

loop_
_geom_hbond_atom_site_label_D
_geom_hbond_atom_site_label_H
_geom_hbond_atom_site_label_A
_geom_hbond_site_symmetry_A
_geom_hbond_distance_DH
_geom_hbond_distance_HA
_geom_hbond_distance_DA
_geom_hbond_angle_DHA
N1 H1 O5 . 0.88 2.15 2.899(5) 143.7
N2 H2 O4 . 0.86 2.02 2.869(5) 169.9
N3 H3B O1 2_655 0.90 2.43 3.178(5) 140.8
N4 H4C O1 2_655 0.90 2.09 2.860(5) 143.3

loop_
_geom_torsion_atom_site_label_1
_geom_torsion_atom_site_label_2
_geom_torsion_atom_site_label_3
_geom_torsion_atom_site_label_4
_geom_torsion
_geom_torsion_publ_flag
N2 C7 O3 C8 177.1(4) y
N4 C18 O6 C19 -169.9(4) y

loop_
_cod_related_entry_id
_cod_related_entry_database
_cod_related_entry_code
1 ChemSpider 24737441
